data_7153807
loop_
_publ_author_name
'Edeson, Steven J.'
'Jiang, Julong'
'Swanson, Stephen'
'Procopiou, Panayiotis A.'
'Adams, Harry'
'Meijer, Anthony J. H. M.'
'Harrity, Joseph P. A.'

_publ_section_title
;
 Studies on the stereochemical assignment of 3-acylidene 2-oxindoles.
;
_journal_issue 20
_journal_name_full 'Organic &amp; biomolecular chemistry'
_journal_page_first 3201
_journal_page_last 3210
_journal_paper_doi 10.1039/c4ob00496e
_journal_volume 12
_journal_year 2014
_chemical_formula_sum 'C18 H15 N O3'
_chemical_formula_weight 293.31
_chemical_name_systematic
; 
 ? 
;
_space_group_IT_number 14
_symmetry_cell_setting monoclinic
_symmetry_space_group_name_Hall '-P 2ybc'
_symmetry_space_group_name_H-M 'P 1 21/c 1'
_atom_sites_solution_hydrogens geom
_atom_sites_solution_primary direct
_atom_sites_solution_secondary difmap
_audit_creation_method SHELXL-97
_cell_angle_alpha 90.00
_cell_angle_beta 94.004(9)
_cell_angle_gamma 90.00
_cell_formula_units_Z 4
_cell_length_a 21.180(3)
_cell_length_b 3.9011(6)
_cell_length_c 16.838(2)
_cell_measurement_reflns_used 1437
_cell_measurement_temperature 97(2)
_cell_measurement_theta_max 24.98
_cell_measurement_theta_min 2.43
_cell_volume 1387.8(3)
_computing_cell_refinement 'Bruker SAINT'
_computing_data_collection 'Bruker APEX2'
_computing_data_reduction 'Bruker SAINT'
_computing_molecular_graphics 'Bruker SHELXTL'
_computing_publication_material 'Bruker SHELXTL'
_computing_structure_refinement 'SHELXL-97 (Sheldrick, 2008)'
_computing_structure_solution 'SHELXS-97 (Sheldrick, 2008)'
_diffrn_ambient_temperature 97(2)
_diffrn_measured_fraction_theta_full 0.997
_diffrn_measured_fraction_theta_max 0.993
_diffrn_measurement_device_type 'Bruker APEX-II CCD'
_diffrn_measurement_method '\f and \w scans'
_diffrn_radiation_monochromator graphite
_diffrn_radiation_source 'fine-focus sealed tube'
_diffrn_radiation_type MoK\a
_diffrn_radiation_wavelength 0.71073
_diffrn_reflns_av_R_equivalents 0.0878
_diffrn_reflns_av_sigmaI/netI 0.0918
_diffrn_reflns_limit_h_max 27
_diffrn_reflns_limit_h_min -27
_diffrn_reflns_limit_k_max 4
_diffrn_reflns_limit_k_min -5
_diffrn_reflns_limit_l_max 21
_diffrn_reflns_limit_l_min -21
_diffrn_reflns_number 11915
_diffrn_reflns_theta_full 25.00
_diffrn_reflns_theta_max 27.59
_diffrn_reflns_theta_min 1.93
_exptl_absorpt_coefficient_mu 0.096
_exptl_absorpt_correction_T_max 0.9905
_exptl_absorpt_correction_T_min 0.9717
_exptl_absorpt_correction_type multi-scan
_exptl_absorpt_process_details sadabs
_exptl_crystal_colour orange
_exptl_crystal_density_diffrn 1.404
_exptl_crystal_density_method 'not measured'
_exptl_crystal_description needle
_exptl_crystal_F_000 616
_exptl_crystal_size_max 0.30
_exptl_crystal_size_mid 0.10
_exptl_crystal_size_min 0.10
_refine_diff_density_max 0.202
_refine_diff_density_min -0.248
_refine_diff_density_rms 0.060
_refine_ls_extinction_method none
_refine_ls_goodness_of_fit_ref 0.973
_refine_ls_hydrogen_treatment constr
_refine_ls_matrix_type full
_refine_ls_number_parameters 201
_refine_ls_number_reflns 3181
_refine_ls_number_restraints 0
_refine_ls_restrained_S_all 0.973
_refine_ls_R_factor_all 0.0955
_refine_ls_R_factor_gt 0.0529
_refine_ls_shift/su_max 0.000
_refine_ls_shift/su_mean 0.000
_refine_ls_structure_factor_coef Fsqd
_refine_ls_weighting_details 'calc w=1/[\s^2^(Fo^2^)+(0.0598P)^2^+0.0000P] where P=(Fo^2^+2Fc^2^)/3'
_refine_ls_weighting_scheme calc
_refine_ls_wR_factor_gt 0.1185
_refine_ls_wR_factor_ref 0.1390
_reflns_number_gt 2015
_reflns_number_total 3181
_reflns_threshold_expression >2sigma(I)
_cod_data_source_file c4ob00496e3.cif
_cod_data_source_block ohj247
_cod_depositor_comments
;
The following automatic conversions were performed:

'_symmetry_cell_setting' value 'Monoclinic' changed to 'monoclinic'
according to
/usr/data/users/saulius/crontab/automatic-downloads/current/RSC/lib/dictionaries/cif_core.dic
dictionary named 'cif_core.dic' version 2.4.2 from 2011-04-26.

Automatic conversion script
Id: cif_fix_values 2281 2013-09-26 08:29:07Z andrius 
;
_cod_original_sg_symbol_H-M P2(1)/c
_cod_database_code 7153807

loop_
_symmetry_equiv_pos_as_xyz
'x, y, z'
'-x, y+1/2, -z+1/2'
'-x, -y, -z'
'x, -y-1/2, z-1/2'

loop_
_atom_site_label
_atom_site_type_symbol
_atom_site_fract_x
_atom_site_fract_y
_atom_site_fract_z
_atom_site_U_iso_or_equiv
_atom_site_adp_type
_atom_site_occupancy
_atom_site_symmetry_multiplicity
_atom_site_calc_flag
_atom_site_refinement_flags
O1 O 0.32106(7) 0.2708(4) 0.36168(8) 0.0319(4) Uani 1 1 d .
O2 O 0.11056(7) 0.7029(4) 0.22897(8) 0.0259(4) Uani 1 1 d .
O3 O 0.44792(7) -0.2245(4) 0.05416(8) 0.0290(4) Uani 1 1 d .
N1 N 0.08156(7) 0.4942(4) 0.34905(9) 0.0200(4) Uani 1 1 d .
C1 C 0.42395(10) -0.2588(6) -0.02680(12) 0.0307(5) Uani 1 1 d .
H1A H 0.3873 -0.4130 -0.0298 0.046 Uiso 1 1 calc R
H1B H 0.4570 -0.3536 -0.0584 0.046 Uiso 1 1 calc R
H1C H 0.4111 -0.0333 -0.0479 0.046 Uiso 1 1 calc R
C2 C 0.40841(9) -0.1016(5) 0.10735(12) 0.0246(5) Uani 1 1 d .
C3 C 0.34634(9) -0.0002(5) 0.08875(12) 0.0229(5) Uani 1 1 d .
H3 H 0.3285 -0.0135 0.0355 0.028 Uiso 1 1 calc R
C4 C 0.31066(9) 0.1205(5) 0.14851(12) 0.0231(5) Uani 1 1 d .
H4 H 0.2682 0.1894 0.1355 0.028 Uiso 1 1 calc R
C5 C 0.33518(9) 0.1438(5) 0.22722(11) 0.0200(4) Uani 1 1 d .
C6 C 0.29855(9) 0.2685(5) 0.29284(12) 0.0223(5) Uani 1 1 d .
C7 C 0.23339(9) 0.3997(5) 0.27335(11) 0.0214(5) Uani 1 1 d .
H7 H 0.2253 0.5030 0.2226 0.026 Uiso 1 1 calc R
C8 C 0.18509(9) 0.3868(5) 0.32025(11) 0.0196(4) Uani 1 1 d .
C9 C 0.17476(9) 0.2422(5) 0.39855(11) 0.0193(4) Uani 1 1 d .
C10 C 0.11160(9) 0.3169(5) 0.41384(11) 0.0198(4) Uani 1 1 d .
C11 C 0.08588(10) 0.2263(5) 0.48347(11) 0.0230(5) Uani 1 1 d .
H11 H 0.0434 0.2827 0.4926 0.028 Uiso 1 1 calc R
C12 C 0.12414(10) 0.0489(5) 0.54023(12) 0.0252(5) Uani 1 1 d .
H12 H 0.1079 -0.0138 0.5894 0.030 Uiso 1 1 calc R
C13 C 0.21159(10) 0.0618(5) 0.45548(11) 0.0225(5) Uani 1 1 d .
H13 H 0.2542 0.0059 0.4467 0.027 Uiso 1 1 calc R
C14 C 0.18581(10) -0.0369(5) 0.52550(12) 0.0246(5) Uani 1 1 d .
H14 H 0.2108 -0.1652 0.5640 0.029 Uiso 1 1 calc R
C15 C 0.01744(9) 0.6270(5) 0.34678(11) 0.0227(5) Uani 1 1 d .
H15A H 0.0081 0.7530 0.2970 0.034 Uiso 1 1 calc R
H15B H 0.0133 0.7814 0.3920 0.034 Uiso 1 1 calc R
H15C H -0.0124 0.4362 0.3498 0.034 Uiso 1 1 calc R
C16 C 0.12268(9) 0.5479(5) 0.29128(11) 0.0204(4) Uani 1 1 d .
C17 C 0.39787(10) 0.0387(6) 0.24426(12) 0.0277(5) Uani 1 1 d .
H17 H 0.4157 0.0501 0.2975 0.033 Uiso 1 1 calc R
C18 C 0.43396(10) -0.0804(6) 0.18575(12) 0.0286(5) Uani 1 1 d .
H18 H 0.4765 -0.1486 0.1986 0.034 Uiso 1 1 calc R

loop_
_atom_site_aniso_label
_atom_site_aniso_U_11
_atom_site_aniso_U_22
_atom_site_aniso_U_33
_atom_site_aniso_U_23
_atom_site_aniso_U_13
_atom_site_aniso_U_12
O1 0.0221(8) 0.0493(11) 0.0237(8) -0.0001(7) -0.0013(6) -0.0001(7)
O2 0.0260(8) 0.0317(9) 0.0201(8) 0.0028(6) 0.0011(6) 0.0054(6)
O3 0.0211(8) 0.0388(10) 0.0271(8) -0.0044(6) 0.0017(6) 0.0054(6)
N1 0.0174(9) 0.0226(9) 0.0198(9) -0.0001(7) 0.0002(7) 0.0018(6)
C1 0.0243(12) 0.0387(14) 0.0287(12) -0.0068(10) 0.0001(9) 0.0052(9)
C2 0.0210(11) 0.0237(12) 0.0294(12) 0.0006(9) 0.0029(9) 0.0004(8)
C3 0.0202(11) 0.0237(12) 0.0245(11) -0.0020(8) -0.0020(9) 0.0002(8)
C4 0.0152(10) 0.0237(12) 0.0300(12) 0.0002(9) -0.0005(8) 0.0011(8)
C5 0.0162(10) 0.0193(11) 0.0243(11) 0.0013(8) -0.0006(8) -0.0017(8)
C6 0.0195(11) 0.0234(12) 0.0239(11) 0.0017(8) 0.0000(8) -0.0040(8)
C7 0.0213(11) 0.0229(11) 0.0199(10) 0.0012(8) 0.0002(8) -0.0017(8)
C8 0.0205(11) 0.0191(11) 0.0189(10) -0.0029(8) -0.0017(8) -0.0009(8)
C9 0.0200(10) 0.0189(11) 0.0185(10) -0.0029(8) -0.0008(8) -0.0027(8)
C10 0.0232(11) 0.0171(11) 0.0188(10) -0.0031(8) -0.0010(8) -0.0016(8)
C11 0.0230(11) 0.0236(12) 0.0225(11) -0.0028(8) 0.0028(8) -0.0012(8)
C12 0.0327(13) 0.0235(12) 0.0193(10) -0.0012(8) 0.0019(9) -0.0038(9)
C13 0.0223(11) 0.0228(12) 0.0220(10) -0.0028(8) -0.0025(9) -0.0006(8)
C14 0.0294(12) 0.0221(12) 0.0215(11) 0.0000(8) -0.0033(9) -0.0015(9)
C15 0.0187(11) 0.0276(12) 0.0216(11) -0.0012(8) -0.0009(8) 0.0027(8)
C16 0.0222(11) 0.0206(12) 0.0184(10) -0.0035(8) 0.0004(8) -0.0005(8)
C17 0.0221(11) 0.0374(14) 0.0233(11) 0.0035(9) -0.0009(9) -0.0007(9)
C18 0.0174(11) 0.0392(14) 0.0288(12) 0.0010(10) -0.0018(9) 0.0032(9)

loop_
_atom_type_symbol
_atom_type_description
_atom_type_scat_dispersion_real
_atom_type_scat_dispersion_imag
_atom_type_scat_source
C C 0.0033 0.0016 'International Tables Vol C Tables 4.2.6.8 and 6.1.1.4'
H H 0.0000 0.0000 'International Tables Vol C Tables 4.2.6.8 and 6.1.1.4'
N N 0.0061 0.0033 'International Tables Vol C Tables 4.2.6.8 and 6.1.1.4'
O O 0.0106 0.0060 'International Tables Vol C Tables 4.2.6.8 and 6.1.1.4'

loop_
_geom_angle_atom_site_label_1
_geom_angle_atom_site_label_2
_geom_angle_atom_site_label_3
_geom_angle
C2 O3 C1 118.00(16)
C16 N1 C10 110.58(15)
C16 N1 C15 124.63(16)
C10 N1 C15 124.61(16)
O3 C1 H1A 109.5
O3 C1 H1B 109.5
H1A C1 H1B 109.5
O3 C1 H1C 109.5
H1A C1 H1C 109.5
H1B C1 H1C 109.5
O3 C2 C3 124.79(18)
O3 C2 C18 115.48(18)
C3 C2 C18 119.72(19)
C4 C3 C2 119.35(18)
C4 C3 H3 120.3
C2 C3 H3 120.3
C3 C4 C5 121.92(18)
C3 C4 H4 119.0
C5 C4 H4 119.0
C4 C5 C17 117.46(18)
C4 C5 C6 123.62(18)
C17 C5 C6 118.92(18)
O1 C6 C5 121.45(18)
O1 C6 C7 120.09(18)
C5 C6 C7 118.45(17)
C8 C7 C6 126.41(18)
C8 C7 H7 116.8
C6 C7 H7 116.8
C7 C8 C9 135.67(18)
C7 C8 C16 118.76(17)
C9 C8 C16 105.56(16)
C13 C9 C10 118.30(18)
C13 C9 C8 134.96(18)
C10 C9 C8 106.74(16)
C11 C10 N1 127.17(18)
C11 C10 C9 122.73(18)
N1 C10 C9 110.10(16)
C10 C11 C12 117.86(19)
C10 C11 H11 121.1
C12 C11 H11 121.1
C14 C12 C11 120.46(19)
C14 C12 H12 119.8
C11 C12 H12 119.8
C9 C13 C14 119.54(19)
C9 C13 H13 120.2
C14 C13 H13 120.2
C12 C14 C13 121.07(19)
C12 C14 H14 119.5
C13 C14 H14 119.5
N1 C15 H15A 109.5
N1 C15 H15B 109.5
H15A C15 H15B 109.5
N1 C15 H15C 109.5
H15A C15 H15C 109.5
H15B C15 H15C 109.5
O2 C16 N1 125.50(18)
O2 C16 C8 127.47(18)
N1 C16 C8 107.01(16)
C18 C17 C5 121.40(19)
C18 C17 H17 119.3
C5 C17 H17 119.3
C17 C18 C2 120.15(19)
C17 C18 H18 119.9
C2 C18 H18 119.9

loop_
_geom_bond_atom_site_label_1
_geom_bond_atom_site_label_2
_geom_bond_distance
O1 C6 1.222(2)
O2 C16 1.223(2)
O3 C2 1.355(2)
O3 C1 1.427(2)
N1 C16 1.366(2)
N1 C10 1.406(2)
N1 C15 1.451(2)
C1 H1A 0.9800
C1 H1B 0.9800
C1 H1C 0.9800
C2 C3 1.388(3)
C2 C18 1.394(3)
C3 C4 1.382(3)
C3 H3 0.9500
C4 C5 1.392(3)
C4 H4 0.9500
C5 C17 1.400(3)
C5 C6 1.476(3)
C6 C7 1.487(3)
C7 C8 1.336(3)
C7 H7 0.9500
C8 C9 1.464(3)
C8 C16 1.513(3)
C9 C13 1.385(3)
C9 C10 1.410(3)
C10 C11 1.373(3)
C11 C12 1.393(3)
C11 H11 0.9500
C12 C14 1.387(3)
C12 H12 0.9500
C13 C14 1.388(3)
C13 H13 0.9500
C14 H14 0.9500
C15 H15A 0.9800
C15 H15B 0.9800
C15 H15C 0.9800
C17 C18 1.369(3)
C17 H17 0.9500
C18 H18 0.9500
